data_4002671
loop_
_publ_author_name
'Grancha, Thais'
'Ferrando-Soria, Jes\'us'
'Cano, Joan'
'Amor\'os, Pedro'
'Seoane, Beatriz'
'Gascon, Jorge'
'Bazaga-Garc\'ia, Montse'
'Losilla, Enrique R.'
'Cabeza, Aurelio'
'Armentano, Donatella'
'Pardo, Emilio'

_publ_section_title
;
 Insights into the Dynamics of Grotthuss Mechanism in a Proton-Conducting
 ChiralbioMOF
;
_journal_issue 13
_journal_name_full 'Chemistry of Materials'
_journal_page_first 4608
_journal_paper_doi 10.1021/acs.chemmater.6b01286
_journal_volume 28
_journal_year 2016
_chemical_formula_sum 'C24 H92 Ca Cu6 N6 O53'
_chemical_formula_weight 1734.35
_chemical_name_systematic
;
 ?
;
_space_group_crystal_system hexagonal
_space_group_IT_number 173
_space_group_name_Hall 'P 6c'
_space_group_name_H-M_alt 'P 63'
_symmetry_space_group_name_Hall 'P 6c'
_symmetry_space_group_name_H-M 'P 63'
_atom_sites_solution_hydrogens mixed
_audit_creation_method SHELXL-2013
_cell_angle_alpha 90
_cell_angle_beta 90
_cell_angle_gamma 120
_cell_formula_units_Z 2
_cell_length_a 17.6943(10)
_cell_length_b 17.6943(10)
_cell_length_c 13.2921(8)
_cell_measurement_reflns_used 9257
_cell_measurement_temperature 90(2)
_cell_measurement_theta_max 29.32
_cell_measurement_theta_min 2.30
_cell_volume 3604.1(4)
_computing_cell_refinement 'Bruker SAINT'
_computing_data_collection 'Bruker APEX2'
_computing_data_reduction 'Bruker SAINT'
_computing_molecular_graphics CrystalMaker
_computing_publication_material 'Bruker SHELXTL'
_computing_structure_refinement 'SHELXL-2013 (Sheldrick, 2013)'
_computing_structure_solution 'SHELXS-97 (Sheldrick, 2008)'
_diffrn_ambient_temperature 90(2)
_diffrn_measured_fraction_theta_full 0.999
_diffrn_measured_fraction_theta_max 0.999
_diffrn_measurement_device_type 'Bruker APEX-II CCD'
_diffrn_measurement_method '\w scans'
_diffrn_radiation_source 'fine-focus sealed tube'
_diffrn_radiation_type MoK\a
_diffrn_radiation_wavelength 0.71073
_diffrn_reflns_av_R_equivalents 0.0411
_diffrn_reflns_av_unetI/netI 0.0346
_diffrn_reflns_Laue_measured_fraction_full 0.999
_diffrn_reflns_Laue_measured_fraction_max 0.999
_diffrn_reflns_limit_h_max 18
_diffrn_reflns_limit_h_min -23
_diffrn_reflns_limit_k_max 21
_diffrn_reflns_limit_k_min -22
_diffrn_reflns_limit_l_max 17
_diffrn_reflns_limit_l_min -17
_diffrn_reflns_number 34464
_diffrn_reflns_point_group_measured_fraction_full 0.999
_diffrn_reflns_point_group_measured_fraction_max 0.995
_diffrn_reflns_theta_full 25.242
_diffrn_reflns_theta_max 27.979
_diffrn_reflns_theta_min 2.658
_exptl_absorpt_coefficient_mu 1.917
_exptl_absorpt_correction_T_max 0.789
_exptl_absorpt_correction_T_min 0.712
_exptl_absorpt_correction_type multi-scan
_exptl_absorpt_process_details sadabs
_exptl_crystal_colour blue
_exptl_crystal_density_diffrn 1.598
_exptl_crystal_description hexagonal/prism
_exptl_crystal_F_000 1792
_exptl_crystal_size_max 0.18
_exptl_crystal_size_mid 0.14
_exptl_crystal_size_min 0.14
_refine_diff_density_max 1.416
_refine_diff_density_min -0.530
_refine_diff_density_rms 0.096
_refine_ls_abs_structure_details
;
 Flack x determined using 2106 quotients [(I+)-(I-)]/[(I+)+(I-)]
 (Parsons and Flack (2004), Acta Cryst. A60, s61).
;
_refine_ls_abs_structure_Flack 0.025(11)
_refine_ls_extinction_method none
_refine_ls_goodness_of_fit_ref 1.062
_refine_ls_hydrogen_treatment mixed
_refine_ls_matrix_type full
_refine_ls_number_parameters 332
_refine_ls_number_reflns 5790
_refine_ls_number_restraints 35
_refine_ls_restrained_S_all 1.083
_refine_ls_R_factor_all 0.0452
_refine_ls_R_factor_gt 0.0367
_refine_ls_shift/su_max 0.015
_refine_ls_shift/su_mean 0.000
_refine_ls_structure_factor_coef Fsqd
_refine_ls_weighting_details 'w=1/[\s^2^(Fo^2^)+(0.0503P)^2^+4.4858P] where P=(Fo^2^+2Fc^2^)/3'
_refine_ls_weighting_scheme calc
_refine_ls_wR_factor_gt 0.0966
_refine_ls_wR_factor_ref 0.1017
_reflns_Friedel_coverage 0.910
_reflns_Friedel_fraction_full 0.999
_reflns_Friedel_fraction_max 0.991
_reflns_number_gt 4983
_reflns_number_total 5790
_reflns_threshold_expression 'I > 2\s(I)'
_cod_data_source_file cm6b01286_si_002.cif
_cod_data_source_block 1_0m
_cod_original_cell_volume 3604.0(5)
_cod_database_code 4002671
_shelx_space_group_comment
;
The symmetry employed for this shelxl refinement is uniquely defined
by the following loop, which should always be used as a source of
symmetry information in preference to the above space-group names.
They are only intended as comments.
;
_shelxl_version_number 2013-4

loop_
_space_group_symop_operation_xyz
'x, y, z'
'-y, x-y, z'
'-x+y, -x, z'
'-x, -y, z+1/2'
'y, -x+y, z+1/2'
'x-y, x, z+1/2'

loop_
_atom_site_label
_atom_site_type_symbol
_atom_site_fract_x
_atom_site_fract_y
_atom_site_fract_z
_atom_site_U_iso_or_equiv
_atom_site_adp_type
_atom_site_occupancy
_atom_site_site_symmetry_order
_atom_site_calc_flag
_atom_site_refinement_flags_posn
_atom_site_refinement_flags_adp
_atom_site_refinement_flags_occupancy
Cu1 Cu 0.13309(4) 0.57526(4) 1.68047(4) 0.01098(19) Uani 1 1 d . . .
Cu2 Cu 0.13363(4) 0.58025(4) 1.43051(4) 0.00988(18) Uani 1 1 d . . .
Ca1 Ca 0.3333 0.6667 1.5563(2) 0.0013(2) Uani 1 3 d S T P
N1 N 0.0971(3) 0.4963(4) 1.7932(4) 0.0115(11) Uani 1 1 d . . .
N2 N 0.0993(3) 0.5059(4) 1.3150(5) 0.0123(11) Uani 1 1 d . . .
O1H O 0.17244(18) 0.63846(18) 1.5575(4) 0.0104(5) Uani 1 1 d D . .
H1H H 0.178(5) 0.685(3) 1.559(10) 0.060 Uiso 1 1 d D U .
O1 O 0.0151(3) 0.5664(3) 1.7005(4) 0.0143(10) Uani 1 1 d . . .
O2 O 0.1985(3) 0.6995(3) 1.7774(4) 0.0211(12) Uani 1 1 d . . .
O3 O 0.0146(3) 0.5706(3) 1.4117(3) 0.0125(10) Uani 1 1 d . . .
O4 O 0.2026(3) 0.7038(3) 1.3336(4) 0.0182(11) Uani 1 1 d . . .
O5 O 0.2367(3) 0.5611(3) 1.4255(4) 0.0138(9) Uani 1 1 d . . .
O6 O 0.2375(2) 0.5590(3) 1.6855(4) 0.0107(9) Uani 1 1 d . . .
C1 C 0.0226(4) 0.4824(4) 1.2782(5) 0.0114(13) Uani 1 1 d . . .
C2 C -0.0238(4) 0.5225(4) 1.3352(5) 0.0119(13) Uani 1 1 d . . .
C3 C 0.1624(4) 0.4848(4) 1.2729(5) 0.0146(13) Uani 1 1 d . . .
H3 H 0.1344 0.4203 1.2636 0.018 Uiso 1 1 calc R U .
C4 C 0.2377(4) 0.5159(4) 1.3506(5) 0.0141(13) Uani 1 1 d . . .
C5 C 0.1990(4) 0.5313(4) 1.1711(4) 0.0211(12) Uani 1 1 d . . .
H5A H 0.1507 0.5159 1.1242 0.032 Uiso 1 1 calc R U .
H5B H 0.2385 0.5129 1.1431 0.032 Uiso 1 1 calc R U .
H5C H 0.2310 0.5946 1.1816 0.032 Uiso 1 1 calc R U .
C6 C 0.2376(4) 0.5116(4) 1.7591(5) 0.0143(14) Uani 1 1 d . . .
C8 C 0.1130(4) 0.3641(4) 1.8088(5) 0.0232(12) Uani 1 1 d . . .
H8A H 0.0613 0.3336 1.8518 0.035 Uiso 1 1 calc R U .
H8B H 0.1553 0.3460 1.8267 0.035 Uiso 1 1 calc R U .
H8C H 0.0958 0.3496 1.7382 0.035 Uiso 1 1 calc R U .
C7 C 0.1553(4) 0.4650(4) 1.8243(6) 0.0162(13) Uani 1 1 d . . .
H7 H 0.1712 0.4798 1.8967 0.019 Uiso 1 1 calc R U .
O1W O 0.4199(2) 0.3712(3) 2.0599(6) 0.0306(8) Uani 1 1 d D . .
H1W H 0.384(6) 0.377(7) 2.108(5) 0.060 Uiso 1 1 d D U .
H2W H 0.406(6) 0.388(7) 1.999(4) 0.060 Uiso 1 1 d D U .
O2W O 0.3825(3) 0.1946(3) 2.0387(4) 0.0307(12) Uani 1 1 d D . .
H3W H 0.337(4) 0.160(4) 2.085(5) 0.060 Uiso 1 1 d D U .
H4W H 0.391(5) 0.252(3) 2.044(8) 0.060 Uiso 1 1 d D U .
O3W O 0.0300(2) 0.3475(3) 2.0596(5) 0.0289(8) Uani 1 1 d D . .
H5W H 0.008(5) 0.359(5) 2.003(5) 0.060 Uiso 1 1 d D U .
H6W H -0.014(4) 0.293(4) 2.088(5) 0.060 Uiso 1 1 d D U .
O4W O 0.3074(4) 0.3832(5) 1.9131(5) 0.0469(18) Uani 1 1 d D . .
H7W H 0.308(6) 0.427(5) 1.868(3) 0.060 Uiso 1 1 d D U .
H8W H 0.2933 0.4024 1.9778 0.060 Uiso 1 1 d D U .
O5W O 0.1733(3) 0.3233(3) 2.0560(7) 0.0428(10) Uani 1 1 d D . .
H9W H 0.127(4) 0.334(5) 2.067(6) 0.060 Uiso 1 1 d D U .
H10W H 0.173(6) 0.313(6) 1.988(3) 0.060 Uiso 1 1 d D U .
O6W O 0.2966(5) 0.3775(5) 2.2051(5) 0.0464(18) Uani 1 1 d D . .
H11W H 0.250(4) 0.361(5) 2.151(5) 0.060 Uiso 1 1 d D U .
H12W H 0.329(5) 0.440(3) 2.176(6) 0.060 Uiso 1 1 d D U .
O7W O 0.1736(5) 0.2804(5) 2.3650(5) 0.0638(18) Uani 1 1 d D . .
H13W H 0.186(6) 0.333(4) 2.320(5) 0.060 Uiso 1 1 d D U .
H14W H 0.154(6) 0.237(4) 2.307(5) 0.060 Uiso 1 1 d D U .
O8W O -0.0021(6) 0.2175(8) 2.3242(7) 0.113(4) Uani 1 1 d D . .
H15W H 0.054(4) 0.251(5) 2.366(6) 0.060 Uiso 1 1 d D U .
H16W H -0.0227 0.2603 2.3365 0.060 Uiso 1 1 d D U .
O9W O 0.2364(5) 0.0627(5) 2.1300(6) 0.080(2) Uani 1 1 d D . .
H17W H 0.221(6) 0.107(5) 2.156(5) 0.060 Uiso 1 1 d D U .
H18W H 0.2373 0.0353 2.1892 0.060 Uiso 1 1 d D U .
O10W O 0.1278(11) 0.1000(9) 2.3851(15) 0.109(7) Uani 0.5 1 d D . P
H19W H 0.1560 0.1195 2.3184 0.060 Uiso 0.5 1 d D U P
H20W H 0.1553 0.0772 2.4366 0.060 Uiso 0.5 1 d D U P
O10A O 0.1258(10) 0.1390(10) 2.0530(19) 0.146(10) Uani 0.5 1 d D . P
H21W H 0.1226 0.1599 2.1311 0.060 Uiso 0.5 1 d D U P
H22W H 0.1118 0.1741 2.0002 0.060 Uiso 0.5 1 d D U P
O11C O 0.0000 0.0000 2.229(3) 0.135(14) Uiso 0.5 3 d S . P
O11B O 0.0550(17) 0.0913(16) 2.584(2) 0.092(8) Uiso 0.3333 1 d . . P
O11A O 0.0000 0.0000 2.5147(17) 0.060(6) Uiso 0.5 3 d S . P

loop_
_atom_site_aniso_label
_atom_site_aniso_U_11
_atom_site_aniso_U_22
_atom_site_aniso_U_33
_atom_site_aniso_U_23
_atom_site_aniso_U_13
_atom_site_aniso_U_12
Cu1 0.0080(3) 0.0133(3) 0.0121(4) 0.0025(3) 0.0023(4) 0.0057(3)
Cu2 0.0071(3) 0.0108(3) 0.0114(4) -0.0028(3) -0.0024(4) 0.0042(3)
Ca1 0.0005(3) 0.0005(3) 0.0028(5) 0.000 0.000 0.00027(15)
N1 0.009(3) 0.011(2) 0.016(3) 0.001(2) 0.001(2) 0.006(2)
N2 0.007(2) 0.013(2) 0.014(3) -0.004(2) -0.003(2) 0.003(2)
O1H 0.0116(13) 0.0082(12) 0.0101(13) -0.001(2) -0.001(2) 0.0040(11)
O1 0.0102(19) 0.017(2) 0.018(3) 0.0053(19) 0.0040(18) 0.0079(18)
O2 0.013(2) 0.015(2) 0.029(3) -0.002(2) 0.006(2) 0.002(2)
O3 0.0075(18) 0.013(2) 0.015(3) -0.0031(18) -0.0016(17) 0.0029(17)
O4 0.011(2) 0.013(2) 0.019(3) 0.009(2) -0.0031(19) -0.0021(18)
O5 0.0106(19) 0.014(2) 0.017(2) -0.008(2) -0.003(2) 0.0060(17)
O6 0.0086(18) 0.0127(19) 0.013(2) -0.001(2) 0.000(2) 0.0068(16)
C1 0.010(3) 0.013(3) 0.011(3) -0.002(2) -0.004(2) 0.006(2)
C2 0.011(3) 0.010(3) 0.013(3) 0.000(2) 0.004(2) 0.004(2)
C3 0.008(3) 0.021(3) 0.016(3) -0.007(2) -0.004(2) 0.008(2)
C4 0.010(3) 0.017(3) 0.015(3) 0.002(3) 0.003(3) 0.007(2)
C5 0.015(2) 0.033(3) 0.015(3) -0.001(2) 0.000(2) 0.011(2)
C6 0.014(3) 0.011(3) 0.016(4) 0.003(3) 0.004(3) 0.005(2)
C8 0.023(3) 0.018(3) 0.027(3) 0.004(2) 0.005(2) 0.010(2)
C7 0.015(3) 0.021(3) 0.017(3) 0.004(2) 0.000(2) 0.012(2)
O1W 0.032(2) 0.0311(19) 0.034(2) 0.000(3) -0.003(3) 0.0200(17)
O2W 0.030(2) 0.030(2) 0.037(4) 0.000(2) 0.001(2) 0.0182(18)
O3W 0.0315(19) 0.040(2) 0.024(2) 0.001(3) 0.000(3) 0.0247(17)
O4W 0.044(3) 0.073(5) 0.043(4) 0.034(3) 0.019(3) 0.044(3)
O5W 0.033(2) 0.069(3) 0.029(2) -0.001(4) -0.004(4) 0.028(2)
O6W 0.059(4) 0.058(4) 0.044(4) -0.021(3) -0.017(3) 0.046(4)
O7W 0.066(4) 0.079(5) 0.052(4) -0.017(4) -0.006(3) 0.040(4)
O8W 0.070(6) 0.211(11) 0.084(6) -0.027(7) -0.022(5) 0.089(7)
O9W 0.079(5) 0.061(5) 0.081(5) 0.017(4) 0.020(4) 0.022(4)
O10W 0.090(12) 0.030(7) 0.18(2) -0.016(10) 0.027(13) 0.014(7)
O10A 0.067(9) 0.082(11) 0.27(3) -0.10(2) -0.03(2) 0.026(8)

loop_
_atom_type_symbol
_atom_type_description
_atom_type_scat_dispersion_real
_atom_type_scat_dispersion_imag
_atom_type_scat_source
C C 0.0033 0.0016 'International Tables Vol C Tables 4.2.6.8 and 6.1.1.4'
H H 0.0000 0.0000 'International Tables Vol C Tables 4.2.6.8 and 6.1.1.4'
N N 0.0061 0.0033 'International Tables Vol C Tables 4.2.6.8 and 6.1.1.4'
O O 0.0106 0.0060 'International Tables Vol C Tables 4.2.6.8 and 6.1.1.4'
Ca Ca 0.2262 0.3064 'International Tables Vol C Tables 4.2.6.8 and 6.1.1.4'
Cu Cu 0.3201 1.2651 'International Tables Vol C Tables 4.2.6.8 and 6.1.1.4'

loop_
_geom_angle_atom_site_label_1
_geom_angle_atom_site_label_2
_geom_angle_atom_site_label_3
_geom_angle
_geom_angle_site_symmetry_1
_geom_angle_site_symmetry_3
O1H Cu1 N1 169.8(2) . .
O1H Cu1 O6 91.13(16) . .
N1 Cu1 O6 82.3(2) . .
O1H Cu1 O1 102.57(16) . .
N1 Cu1 O1 83.5(2) . .
O6 Cu1 O1 165.55(19) . .
O1H Cu1 O2 93.32(18) . .
N1 Cu1 O2 94.8(2) . .
O6 Cu1 O2 93.38(18) . .
O1 Cu1 O2 90.39(18) . .
O1H Cu1 Ca1 48.19(9) . .
N1 Cu1 Ca1 126.54(16) . .
O6 Cu1 Ca1 44.58(14) . .
O1 Cu1 Ca1 149.81(14) . .
O2 Cu1 Ca1 84.99(13) . .
N2 Cu2 O1H 169.1(2) . .
N2 Cu2 O5 82.0(2) . .
O1H Cu2 O5 90.48(17) . .
N2 Cu2 O3 83.3(2) . .
O1H Cu2 O3 103.32(16) . .
O5 Cu2 O3 164.59(19) . .
N2 Cu2 O4 92.2(2) . .
O1H Cu2 O4 96.06(17) . .
O5 Cu2 O4 92.70(19) . .
O3 Cu2 O4 92.62(17) . .
N2 Cu2 Ca1 126.11(17) . .
O1H Cu2 Ca1 48.04(9) . .
O5 Cu2 Ca1 44.58(14) . .
O3 Cu2 Ca1 150.49(14) . .
O4 Cu2 Ca1 84.98(12) . .
O6 Ca1 O6 77.85(17) . 3_565
O6 Ca1 O6 77.85(17) . 2_665
O6 Ca1 O6 77.85(17) 3_565 2_665
O6 Ca1 O5 138.59(15) . 3_565
O6 Ca1 O5 87.61(9) 3_565 3_565
O6 Ca1 O5 136.80(15) 2_665 3_565
O6 Ca1 O5 87.61(9) . .
O6 Ca1 O5 136.80(15) 3_565 .
O6 Ca1 O5 138.59(15) 2_665 .
O5 Ca1 O5 76.89(19) 3_565 .
O6 Ca1 O5 136.80(15) . 2_665
O6 Ca1 O5 138.59(15) 3_565 2_665
O6 Ca1 O5 87.61(9) 2_665 2_665
O5 Ca1 O5 76.89(19) 3_565 2_665
O5 Ca1 O5 76.89(19) . 2_665
O6 Ca1 O1H 136.04(18) . 3_565
O6 Ca1 O1H 66.00(14) 3_565 3_565
O6 Ca1 O1H 71.01(14) 2_665 3_565
O5 Ca1 O1H 65.91(15) 3_565 3_565
O5 Ca1 O1H 136.00(19) . 3_565
O5 Ca1 O1H 72.61(14) 2_665 3_565
O6 Ca1 O1H 66.00(14) . .
O6 Ca1 O1H 71.01(14) 3_565 .
O6 Ca1 O1H 136.04(18) 2_665 .
O5 Ca1 O1H 72.61(14) 3_565 .
O5 Ca1 O1H 65.91(15) . .
O5 Ca1 O1H 136.00(19) 2_665 .
O1H Ca1 O1H 119.998(4) 3_565 .
O6 Ca1 O1H 71.01(14) . 2_665
O6 Ca1 O1H 136.04(18) 3_565 2_665
O6 Ca1 O1H 66.00(14) 2_665 2_665
O5 Ca1 O1H 136.00(19) 3_565 2_665
O5 Ca1 O1H 72.62(14) . 2_665
O5 Ca1 O1H 65.91(15) 2_665 2_665
O1H Ca1 O1H 119.994(6) 3_565 2_665
O1H Ca1 O1H 119.998(7) . 2_665
O6 Ca1 Cu1 105.63(13) . 3_565
O6 Ca1 Cu1 34.41(9) 3_565 3_565
O6 Ca1 Cu1 65.08(9) 2_665 3_565
O5 Ca1 Cu1 79.98(11) 3_565 3_565
O5 Ca1 Cu1 155.89(12) . 3_565
O5 Ca1 Cu1 104.43(10) 2_665 3_565
O1H Ca1 Cu1 32.63(12) 3_565 3_565
O1H Ca1 Cu1 100.68(9) . 3_565
O1H Ca1 Cu1 130.43(11) 2_665 3_565
O6 Ca1 Cu1 34.41(9) . .
O6 Ca1 Cu1 65.08(10) 3_565 .
O6 Ca1 Cu1 105.63(13) 2_665 .
O5 Ca1 Cu1 104.43(10) 3_565 .
O5 Ca1 Cu1 79.98(11) . .
O5 Ca1 Cu1 155.89(12) 2_665 .
O1H Ca1 Cu1 130.43(11) 3_565 .
O1H Ca1 Cu1 32.63(12) . .
O1H Ca1 Cu1 100.68(9) 2_665 .
Cu1 Ca1 Cu1 99.45(5) 3_565 .
O6 Ca1 Cu1 65.08(9) . 2_665
O6 Ca1 Cu1 105.63(13) 3_565 2_665
O6 Ca1 Cu1 34.41(9) 2_665 2_665
O5 Ca1 Cu1 155.89(12) 3_565 2_665
O5 Ca1 Cu1 104.43(10) . 2_665
O5 Ca1 Cu1 79.98(11) 2_665 2_665
O1H Ca1 Cu1 100.67(9) 3_565 2_665
O1H Ca1 Cu1 130.43(11) . 2_665
O1H Ca1 Cu1 32.63(12) 2_665 2_665
Cu1 Ca1 Cu1 99.45(5) 3_565 2_665
Cu1 Ca1 Cu1 99.45(5) . 2_665
C2 N1 C7 126.1(6) 4_565 .
C2 N1 Cu1 116.7(5) 4_565 .
C7 N1 Cu1 117.2(4) . .
C1 N2 C3 125.9(6) . .
C1 N2 Cu2 116.4(5) . .
C3 N2 Cu2 117.6(4) . .
Cu1 O1H Cu2 120.83(14) . .
Cu1 O1H Ca1 99.18(17) . .
Cu2 O1H Ca1 99.18(17) . .
C1 O1 Cu1 108.8(4) 4_565 .
C6 O2 Cu1 122.6(4) 3_565 .
C2 O3 Cu2 109.6(4) . .
C4 O4 Cu2 122.1(4) 3_565 .
C4 O5 Cu2 115.2(4) . .
C4 O5 Ca1 142.1(4) . .
Cu2 O5 Ca1 100.92(18) . .
C6 O6 Cu1 114.7(4) . .
C6 O6 Ca1 142.9(4) . .
Cu1 O6 Ca1 101.02(18) . .
O1 C1 N2 128.3(6) 4_564 .
O1 C1 C2 119.2(4) 4_564 .
N2 C1 C2 112.5(5) . .
O3 C2 N1 130.2(6) . 4_564
O3 C2 C1 118.1(4) . .
N1 C2 C1 111.6(5) 4_564 .
N2 C3 C5 111.7(5) . .
N2 C3 C4 106.6(5) . .
C5 C3 C4 109.6(5) . .
O4 C4 O5 124.7(6) 2_665 .
O4 C4 C3 117.8(6) 2_665 .
O5 C4 C3 117.4(5) . .
O2 C6 O6 123.3(6) 2_665 .
O2 C6 C7 118.7(6) 2_665 .
O6 C6 C7 118.0(6) . .
N1 C7 C6 107.3(5) . .
N1 C7 C8 111.8(5) . .
C6 C7 C8 108.8(5) . .
O10A O11B O11A 92.3(14) 6 .
O11B O11A O11B 93.0(15) . 3
O11B O11A O11B 93.0(15) . 2
O11B O11A O11B 93.0(15) 3 2

loop_
_geom_bond_atom_site_label_1
_geom_bond_atom_site_label_2
_geom_bond_distance
_geom_bond_site_symmetry_2
Cu1 O1H 1.905(5) .
Cu1 N1 1.927(6) .
Cu1 O6 2.008(4) .
Cu1 O1 2.031(4) .
Cu1 O2 2.300(5) .
Cu1 Ca1 3.4875(15) .
Cu2 N2 1.912(6) .
Cu2 O1H 1.917(5) .
Cu2 O5 2.017(4) .
Cu2 O3 2.041(4) .
Cu2 O4 2.294(5) .
Cu2 Ca1 3.4954(15) .
Ca1 O6 2.494(5) .
Ca1 O6 2.494(5) 3_565
Ca1 O6 2.494(5) 2_665
Ca1 O5 2.499(5) 3_565
Ca1 O5 2.499(5) .
Ca1 O5 2.499(5) 2_665
Ca1 O1H 2.633(3) 3_565
Ca1 O1H 2.633(3) .
Ca1 O1H 2.633(3) 2_665
Ca1 Cu1 3.4875(15) 3_565
Ca1 Cu1 3.4875(15) 2_665
N1 C2 1.292(8) 4_565
N1 C7 1.452(8) .
N2 C1 1.300(8) .
N2 C3 1.456(8) .
O1 C1 1.297(8) 4_565
O2 C6 1.264(8) 3_565
O3 C2 1.281(8) .
O4 C4 1.236(8) 3_565
O5 C4 1.282(8) .
O6 C6 1.290(8) .
C1 O1 1.297(8) 4_564
C1 C2 1.528(6) .
C2 N1 1.292(8) 4_564
C3 C5 1.547(9) .
C3 C4 1.552(9) .
C4 O4 1.236(8) 2_665
C6 O2 1.263(8) 2_665
C6 C7 1.533(9) .
C8 C7 1.567(9) .
O10A O11B 1.65(3) 5_554
O11B O10A 1.65(3) 6
O11B O11A 1.68(3) .
O11A O11B 1.68(3) 3
O11A O11B 1.68(3) 2

loop_
_geom_hbond_atom_site_label_D
_geom_hbond_atom_site_label_H
_geom_hbond_atom_site_label_A
_geom_hbond_distance_DH
_geom_hbond_distance_HA
_geom_hbond_distance_DA
_geom_hbond_angle_DHA
_geom_hbond_site_symmetry_A
O1H H1H O2W 0.78(4) 2.13(4) 2.908(5) 171(14) 5_564
O1W H1W O6W 0.95(4) 2.02(4) 2.957(9) 173(9) .
O1W H2W O4W 0.93(4) 2.06(7) 2.870(8) 145(8) .
O2W H3W O9W 0.95(4) 1.86(5) 2.752(9) 156(7) .
O2W H4W O1W 0.95(4) 1.92(4) 2.866(6) 175(8) .
O3W H5W O3 0.91(4) 1.92(5) 2.781(7) 156(8) 4_565
O3W H6W O9W 0.96(4) 1.92(5) 2.825(10) 156(7) 2
O4W H7W O2 0.98(4) 1.80(4) 2.778(8) 175(8) 2_665
O4W H8W O5W 1.00 2.14 2.801(9) 122.0 .
O5W H9W O3W 0.95(4) 1.84(4) 2.776(6) 167(8) .
O5W H10W O4W 0.92(4) 2.28(8) 2.801(9) 115(7) .
O6W H11W O5W 1.02(4) 1.73(4) 2.740(9) 174(8) .
O7W H13W O4 1.03(4) 2.60(6) 3.380(9) 132(6) 2_666
O7W H13W O6W 1.03(4) 2.29(9) 2.910(11) 117(6) .
O8W H15W O7W 1.03(4) 1.91(5) 2.780(11) 140(6) .
O8W H16W O4W 1.01 1.84 2.775(12) 152.8 6
O9W H17W O10A 1.01(4) 2.45(7) 3.06(2) 118(6) .
O9W H18W O8W 0.93 1.87 2.754(12) 159.3 3
O10W H20W O10A 1.03 1.85 2.77(3) 146.5 5
O10A H22W O10W 1.05 2.00 2.77(3) 128.2 6_554
